data_1506066
loop_
_publ_author_name
'Xu, Feng'
'Zhang, Shiwei'
'Wu, Xiangnan'
'Liu, Yu'
'Shi, Weifeng'
'Wang, Jianbo'

_publ_section_title
;
 2,3-migration in Rh(II)-catalyzed reactions of beta-trifluoroacetamido
 alpha-diazocarbonyl compounds.
;
_journal_issue 15
_journal_name_full 'Organic letters'
_journal_page_first 3207
_journal_page_last 3210
_journal_paper_doi 10.1021/ol061047d
_journal_volume 8
_journal_year 2006
_chemical_formula_sum 'C18 H14 F3 N3 O3'
_chemical_formula_weight 377.32
_chemical_name_systematic
; 
 ? 
;
_space_group_IT_number 15
_symmetry_cell_setting monoclinic
_symmetry_space_group_name_Hall '-C 2yc'
_symmetry_space_group_name_H-M 'C 1 2/c 1'
_atom_sites_solution_hydrogens geom
_atom_sites_solution_primary direct
_atom_sites_solution_secondary difmap
_audit_creation_method SHELXL-97
_cell_angle_alpha 90.00
_cell_angle_beta 98.96(3)
_cell_angle_gamma 90.00
_cell_formula_units_Z 8
_cell_length_a 25.699(5)
_cell_length_b 9.4350(19)
_cell_length_c 15.604(3)
_cell_measurement_reflns_used 10686
_cell_measurement_temperature 293(2)
_cell_measurement_theta_max 25.02
_cell_measurement_theta_min 2.30
_cell_volume 3737.3(13)
_computing_cell_refinement Rapid-AUTO
_computing_data_collection 'Rapid-AUTO (Rigaku,2000)'
_computing_data_reduction 'CrystalStructure (Rigaku/MSC,2000)'
_computing_molecular_graphics 'Siemens SHELXTL V4.2,(Sheldrick,1990)'
_computing_publication_material SHELXL-97,(Sheldrick,1997)
_computing_structure_refinement SHELXL-97,(Sheldrick,1997)
_computing_structure_solution SHELXS-97,(Sheldrick,1997)
_diffrn_ambient_temperature 293(2)
_diffrn_detector_area_resol_mean 10.00
_diffrn_measured_fraction_theta_full 0.998
_diffrn_measured_fraction_theta_max 0.998
_diffrn_measurement_device_type 'Rigaku RAXIS RAPID IP'
_diffrn_measurement_method \W
_diffrn_radiation_monochromator graphite
_diffrn_radiation_source 'fine-focus sealed tube'
_diffrn_radiation_type MoK\a
_diffrn_radiation_wavelength 0.71073
_diffrn_reflns_av_R_equivalents 0.0382
_diffrn_reflns_av_sigmaI/netI 0.0509
_diffrn_reflns_limit_h_max 30
_diffrn_reflns_limit_h_min -30
_diffrn_reflns_limit_k_max 11
_diffrn_reflns_limit_k_min -11
_diffrn_reflns_limit_l_max 18
_diffrn_reflns_limit_l_min -18
_diffrn_reflns_number 10686
_diffrn_reflns_theta_full 25.02
_diffrn_reflns_theta_max 25.02
_diffrn_reflns_theta_min 2.30
_diffrn_standards_decay_% 0
_diffrn_standards_interval_count 0
_diffrn_standards_interval_time 0
_diffrn_standards_number 0
_exptl_absorpt_coefficient_mu 0.113
_exptl_absorpt_correction_T_max 0.980
_exptl_absorpt_correction_T_min 0.950
_exptl_absorpt_correction_type empirical
_exptl_absorpt_process_details
; 
                                  HIGASHI, T. (1995). Abscor-Empirical
                                  Absorption Correction based on Fourier
                                  Series Approximation.
                                  Rigaku Corporation,Tokyo,Japan.
;
_exptl_crystal_colour colourless
_exptl_crystal_density_diffrn 1.341
_exptl_crystal_density_method 'not measured'
_exptl_crystal_description block
_exptl_crystal_F_000 1552
_exptl_crystal_size_max 0.45
_exptl_crystal_size_mid 0.40
_exptl_crystal_size_min 0.18
_refine_diff_density_max 0.154
_refine_diff_density_min -0.158
_refine_diff_density_rms 0.029
_refine_ls_extinction_coef 0.0062(3)
_refine_ls_extinction_expression Fc^*^=kFc[1+0.001xFc^2^\l^3^/sin(2\q)]^-1/4^
_refine_ls_extinction_method SHELXL
_refine_ls_goodness_of_fit_ref 0.989
_refine_ls_hydrogen_treatment constr
_refine_ls_matrix_type full
_refine_ls_number_parameters 245
_refine_ls_number_reflns 3304
_refine_ls_number_restraints 0
_refine_ls_restrained_S_all 0.989
_refine_ls_R_factor_all 0.0883
_refine_ls_R_factor_gt 0.0404
_refine_ls_shift/su_max 0.000
_refine_ls_shift/su_mean 0.000
_refine_ls_structure_factor_coef Fsqd
_refine_ls_weighting_details 'calc w=1/[\s^2^(Fo^2^)+(0.0310P)^2^+0.0000P] where P=(Fo^2^+2Fc^2^)/3'
_refine_ls_weighting_scheme calc
_refine_ls_wR_factor_gt 0.0804
_refine_ls_wR_factor_ref 0.0873
_reflns_number_gt 1652
_reflns_number_total 3304
_reflns_threshold_expression >2sigma(I)
_cod_data_source_file ol061047dsi20060501_064152.cif
_cod_data_source_block a
_cod_original_cell_volume 3737.4(13)
_cod_original_sg_symbol_H-M C2/c
_cod_database_code 1506066

loop_
_symmetry_equiv_pos_as_xyz
'x, y, z'
'-x, y, -z+1/2'
'x+1/2, y+1/2, z'
'-x+1/2, y+1/2, -z+1/2'
'-x, -y, -z'
'x, -y, z-1/2'
'-x+1/2, -y+1/2, -z'
'x+1/2, -y+1/2, z-1/2'

loop_
_atom_site_label
_atom_site_type_symbol
_atom_site_fract_x
_atom_site_fract_y
_atom_site_fract_z
_atom_site_U_iso_or_equiv
_atom_site_adp_type
_atom_site_occupancy
_atom_site_symmetry_multiplicity
_atom_site_calc_flag
_atom_site_refinement_flags
F1 F 0.23983(5) 0.12094(16) 0.93372(9) 0.1125(5) Uani 1 1 d .
F2 F 0.17964(6) 0.03398(17) 0.84110(10) 0.1222(6) Uani 1 1 d .
F3 F 0.20724(6) 0.24126(16) 0.82441(9) 0.1144(5) Uani 1 1 d .
O1 O 0.00239(6) 0.0450(2) 0.89741(9) 0.0879(5) Uani 1 1 d .
O2 O -0.02998(6) 0.25795(18) 0.85006(10) 0.0956(5) Uani 1 1 d .
O3 O 0.14260(5) 0.33978(16) 0.91770(9) 0.0714(4) Uani 1 1 d .
N1 N 0.13075(5) 0.13009(16) 0.98433(9) 0.0511(4) Uani 1 1 d .
N2 N 0.04272(6) 0.3905(3) 0.94834(11) 0.0735(6) Uani 1 1 d .
N3 N 0.04245(8) 0.5098(2) 0.94175(14) 0.0984(7) Uani 1 1 d .
C1 C 0.00396(9) 0.1725(3) 0.89939(14) 0.0715(7) Uani 1 1 d .
C2 C 0.04345(8) 0.2502(3) 0.95603(13) 0.0615(6) Uani 1 1 d .
C3 C 0.08365(7) 0.1805(2) 1.02166(11) 0.0537(5) Uani 1 1 d .
H3 H 0.0666 0.0938 1.0379 0.064 Uiso 1 1 calc R
C4 C 0.15341(7) 0.2162(2) 0.93171(12) 0.0555(5) Uani 1 1 d .
C5 C 0.19536(9) 0.1508(3) 0.88329(15) 0.0755(6) Uani 1 1 d .
C6 C -0.07208(9) 0.1881(3) 0.79228(15) 0.1228(11) Uani 1 1 d .
H6A H -0.0942 0.2582 0.7603 0.184 Uiso 1 1 calc R
H6B H -0.0926 0.1316 0.8258 0.184 Uiso 1 1 calc R
H6C H -0.0572 0.1284 0.7526 0.184 Uiso 1 1 calc R
C7 C 0.09759(8) 0.2626(2) 1.10587(12) 0.0560(5) Uani 1 1 d .
C8 C 0.06595(10) 0.2488(3) 1.16826(16) 0.1045(9) Uani 1 1 d .
H8 H 0.0367 0.1896 1.1581 0.125 Uiso 1 1 calc R
C9 C 0.07657(12) 0.3210(3) 1.24614(17) 0.1261(11) Uani 1 1 d .
H9 H 0.0546 0.3097 1.2878 0.151 Uiso 1 1 calc R
C10 C 0.11882(12) 0.4081(3) 1.26190(16) 0.1003(8) Uani 1 1 d .
H10 H 0.1256 0.4580 1.3138 0.120 Uiso 1 1 calc R
C11 C 0.15080(10) 0.4219(3) 1.20233(16) 0.1005(8) Uani 1 1 d .
H11 H 0.1802 0.4805 1.2135 0.121 Uiso 1 1 calc R
C12 C 0.14050(9) 0.3493(2) 1.12373(14) 0.0856(7) Uani 1 1 d .
H12 H 0.1631 0.3600 1.0830 0.103 Uiso 1 1 calc R
C13 C 0.15132(8) -0.0075(2) 1.01341(12) 0.0567(5) Uani 1 1 d .
C14 C 0.12746(10) -0.1291(3) 0.97881(16) 0.0915(8) Uani 1 1 d .
H14 H 0.0975 -0.1243 0.9369 0.110 Uiso 1 1 calc R
C15 C 0.14868(14) -0.2598(3) 1.0073(2) 0.1154(10) Uani 1 1 d .
H15 H 0.1326 -0.3428 0.9845 0.139 Uiso 1 1 calc R
C16 C 0.19241(15) -0.2672(3) 1.0677(2) 0.1133(10) Uani 1 1 d .
H16 H 0.2070 -0.3551 1.0844 0.136 Uiso 1 1 calc R
C17 C 0.21512(11) -0.1478(3) 1.10394(18) 0.1010(8) Uani 1 1 d .
H17 H 0.2445 -0.1537 1.1469 0.121 Uiso 1 1 calc R
C18 C 0.19449(9) -0.0168(2) 1.07692(14) 0.0775(7) Uani 1 1 d .
H18 H 0.2100 0.0654 1.1020 0.093 Uiso 1 1 calc R

loop_
_atom_site_aniso_label
_atom_site_aniso_U_11
_atom_site_aniso_U_22
_atom_site_aniso_U_33
_atom_site_aniso_U_23
_atom_site_aniso_U_13
_atom_site_aniso_U_12
F1 0.0624(8) 0.1727(14) 0.1054(10) 0.0194(10) 0.0221(8) 0.0295(9)
F2 0.1387(13) 0.1263(13) 0.1149(12) -0.0485(10) 0.0620(10) -0.0151(10)
F3 0.1220(11) 0.1352(13) 0.1009(10) 0.0366(10) 0.0645(9) 0.0165(9)
O1 0.0834(12) 0.1038(13) 0.0720(10) -0.0024(10) -0.0026(8) -0.0296(11)
O2 0.0656(9) 0.1369(14) 0.0783(10) 0.0141(11) -0.0076(9) 0.0023(10)
O3 0.0692(9) 0.0688(10) 0.0781(10) 0.0207(8) 0.0174(7) 0.0055(8)
N1 0.0489(9) 0.0523(10) 0.0525(9) 0.0016(8) 0.0090(8) 0.0012(9)
N2 0.0551(11) 0.0918(16) 0.0747(12) 0.0069(14) 0.0135(9) 0.0110(14)
N3 0.0889(15) 0.0899(17) 0.1186(18) 0.0150(15) 0.0231(12) 0.0194(15)
C1 0.0554(14) 0.103(2) 0.0564(14) 0.0073(16) 0.0102(12) -0.0082(17)
C2 0.0534(13) 0.0718(17) 0.0591(13) 0.0001(13) 0.0083(11) -0.0009(13)
C3 0.0503(11) 0.0597(13) 0.0521(11) 0.0024(10) 0.0105(10) -0.0052(10)
C4 0.0476(12) 0.0674(15) 0.0515(12) 0.0019(11) 0.0072(10) -0.0003(12)
C5 0.0703(16) 0.0924(19) 0.0665(14) 0.0053(15) 0.0193(14) 0.0064(15)
C6 0.0699(16) 0.204(3) 0.0833(17) 0.0119(19) -0.0222(15) -0.0189(19)
C7 0.0567(12) 0.0579(14) 0.0541(12) -0.0019(11) 0.0112(10) -0.0026(11)
C8 0.1015(18) 0.137(2) 0.0830(17) -0.0423(17) 0.0407(15) -0.0508(16)
C9 0.141(2) 0.160(3) 0.090(2) -0.056(2) 0.0579(19) -0.056(2)
C10 0.139(2) 0.099(2) 0.0647(15) -0.0265(14) 0.0203(17) -0.0199(19)
C11 0.117(2) 0.108(2) 0.0768(17) -0.0249(16) 0.0154(16) -0.0450(17)
C12 0.0879(16) 0.1065(19) 0.0659(15) -0.0206(14) 0.0227(12) -0.0352(15)
C13 0.0583(13) 0.0552(14) 0.0579(13) 0.0001(11) 0.0128(11) -0.0021(12)
C14 0.1001(19) 0.0662(17) 0.1031(19) -0.0094(15) 0.0002(15) -0.0131(16)
C15 0.136(3) 0.061(2) 0.147(3) -0.0079(19) 0.018(2) -0.015(2)
C16 0.132(3) 0.072(2) 0.144(3) 0.026(2) 0.048(2) 0.019(2)
C17 0.099(2) 0.098(2) 0.104(2) 0.0332(19) 0.0060(16) 0.0193(19)
C18 0.0801(16) 0.0701(17) 0.0776(15) 0.0063(13) -0.0022(14) -0.0009(14)

loop_
_atom_type_symbol
_atom_type_description
_atom_type_scat_dispersion_real
_atom_type_scat_dispersion_imag
_atom_type_scat_source
C C 0.0033 0.0016 'International Tables Vol C Tables 4.2.6.8 and 6.1.1.4'
H H 0.0000 0.0000 'International Tables Vol C Tables 4.2.6.8 and 6.1.1.4'
N N 0.0061 0.0033 'International Tables Vol C Tables 4.2.6.8 and 6.1.1.4'
O O 0.0106 0.0060 'International Tables Vol C Tables 4.2.6.8 and 6.1.1.4'
F F 0.0171 0.0103 'International Tables Vol C Tables 4.2.6.8 and 6.1.1.4'

loop_
_geom_angle_atom_site_label_1
_geom_angle_atom_site_label_2
_geom_angle_atom_site_label_3
_geom_angle
C1 O2 C6 116.0(2)
C4 N1 C13 124.00(16)
C4 N1 C3 119.74(15)
C13 N1 C3 116.10(14)
N3 N2 C2 179.5(2)
O1 C1 O2 124.8(2)
O1 C1 C2 122.9(2)
O2 C1 C2 112.4(2)
N2 C2 C1 117.0(2)
N2 C2 C3 120.01(18)
C1 C2 C3 123.0(2)
C2 C3 N1 112.84(14)
C2 C3 C7 114.49(16)
N1 C3 C7 113.67(14)
C2 C3 H3 104.9
N1 C3 H3 104.9
C7 C3 H3 104.9
O3 C4 N1 125.51(19)
O3 C4 C5 117.1(2)
N1 C4 C5 117.3(2)
F1 C5 F2 106.9(2)
F1 C5 F3 106.32(19)
F2 C5 F3 106.21(19)
F1 C5 C4 113.74(18)
F2 C5 C4 113.4(2)
F3 C5 C4 109.7(2)
O2 C6 H6A 109.5
O2 C6 H6B 109.5
H6A C6 H6B 109.5
O2 C6 H6C 109.5
H6A C6 H6C 109.5
H6B C6 H6C 109.5
C12 C7 C8 117.53(19)
C12 C7 C3 123.77(18)
C8 C7 C3 118.70(18)
C7 C8 C9 121.4(2)
C7 C8 H8 119.3
C9 C8 H8 119.3
C10 C9 C8 120.1(2)
C10 C9 H9 119.9
C8 C9 H9 119.9
C11 C10 C9 119.7(2)
C11 C10 H10 120.2
C9 C10 H10 120.2
C10 C11 C12 120.7(2)
C10 C11 H11 119.7
C12 C11 H11 119.7
C7 C12 C11 120.7(2)
C7 C12 H12 119.7
C11 C12 H12 119.7
C14 C13 C18 119.6(2)
C14 C13 N1 120.51(19)
C18 C13 N1 119.92(18)
C13 C14 C15 119.1(2)
C13 C14 H14 120.4
C15 C14 H14 120.4
C16 C15 C14 120.7(3)
C16 C15 H15 119.7
C14 C15 H15 119.7
C15 C16 C17 120.5(3)
C15 C16 H16 119.8
C17 C16 H16 119.8
C16 C17 C18 119.8(3)
C16 C17 H17 120.1
C18 C17 H17 120.1
C13 C18 C17 120.4(2)
C13 C18 H18 119.8
C17 C18 H18 119.8

loop_
_geom_bond_atom_site_label_1
_geom_bond_atom_site_label_2
_geom_bond_distance
F1 C5 1.313(2)
F2 C5 1.315(2)
F3 C5 1.324(2)
O1 C1 1.204(2)
O2 C1 1.339(3)
O2 C6 1.454(2)
O3 C4 1.211(2)
N1 C4 1.350(2)
N1 C13 1.448(2)
N1 C3 1.500(2)
N2 N3 1.130(2)
N2 C2 1.329(3)
C1 C2 1.438(3)
C2 C3 1.489(3)
C3 C7 1.519(2)
C3 H3 0.9800
C4 C5 1.539(3)
C6 H6A 0.9600
C6 H6B 0.9600
C6 H6C 0.9600
C7 C12 1.366(3)
C7 C8 1.368(3)
C8 C9 1.383(3)
C8 H8 0.9300
C9 C10 1.353(3)
C9 H9 0.9300
C10 C11 1.340(3)
C10 H10 0.9300
C11 C12 1.394(3)
C11 H11 0.9300
C12 H12 0.9300
C13 C14 1.371(3)
C13 C18 1.371(3)
C14 C15 1.393(3)
C14 H14 0.9300
C15 C16 1.352(4)
C15 H15 0.9300
C16 C17 1.351(3)
C16 H16 0.9300
C17 C18 1.385(3)
C17 H17 0.9300
C18 H18 0.9300

loop_
_geom_torsion_atom_site_label_1
_geom_torsion_atom_site_label_2
_geom_torsion_atom_site_label_3
_geom_torsion_atom_site_label_4
_geom_torsion
C6 O2 C1 O1 1.7(3)
C6 O2 C1 C2 -178.53(17)
N3 N2 C2 C1 -128(55)
N3 N2 C2 C3 53(57)
O1 C1 C2 N2 176.1(2)
O2 C1 C2 N2 -3.7(3)
O1 C1 C2 C3 -4.4(3)
O2 C1 C2 C3 175.75(16)
N2 C2 C3 N1 -96.3(2)
C1 C2 C3 N1 84.3(2)
N2 C2 C3 C7 35.8(2)
C1 C2 C3 C7 -143.60(19)
C4 N1 C3 C2 45.8(2)
C13 N1 C3 C2 -138.59(17)
C4 N1 C3 C7 -86.7(2)
C13 N1 C3 C7 88.89(19)
C13 N1 C4 O3 -167.08(18)
C3 N1 C4 O3 8.1(3)
C13 N1 C4 C5 14.8(2)
C3 N1 C4 C5 -169.94(16)
O3 C4 C5 F1 110.5(2)
N1 C4 C5 F1 -71.3(3)
O3 C4 C5 F2 -127.0(2)
N1 C4 C5 F2 51.2(3)
O3 C4 C5 F3 -8.4(3)
N1 C4 C5 F3 169.80(17)
C2 C3 C7 C12 -97.4(2)
N1 C3 C7 C12 34.4(3)
C2 C3 C7 C8 83.3(2)
N1 C3 C7 C8 -145.0(2)
C12 C7 C8 C9 0.7(4)
C3 C7 C8 C9 -179.9(2)
C7 C8 C9 C10 0.3(5)
C8 C9 C10 C11 -1.2(5)
C9 C10 C11 C12 1.0(4)
C8 C7 C12 C11 -0.9(3)
C3 C7 C12 C11 179.8(2)
C10 C11 C12 C7 0.0(4)
C4 N1 C13 C14 -105.3(2)
C3 N1 C13 C14 79.3(2)
C4 N1 C13 C18 75.7(2)
C3 N1 C13 C18 -99.7(2)
C18 C13 C14 C15 -1.9(3)
N1 C13 C14 C15 179.1(2)
C13 C14 C15 C16 -0.5(4)
C14 C15 C16 C17 2.5(5)
C15 C16 C17 C18 -2.2(4)
C14 C13 C18 C17 2.3(3)
N1 C13 C18 C17 -178.68(19)
C16 C17 C18 C13 -0.3(4)
